data_7212032
loop_
_publ_author_name
'Hsu, Yi-Fen'
'Hsu, Wayne'
'Wu, Chia-Jun'
'Cheng, Pei-Chi'
'Yeh, Chun-Wei'
'Chang, Wen-Jung'
'Chen, Jhy-Der'
'Wang, Ju-Chun'

_publ_section_title
;
 Roles of halide anions in the structural diversity of Zn(ii) complexes
 containing the flexible N,N&#x2032;-di(4-pyridyl)adipoamide ligand
;
_journal_issue 3
_journal_name_full CrystEngComm
_journal_page_first 702
_journal_paper_doi 10.1039/b918484h
_journal_volume 12
_journal_year 2010
_chemical_formula_sum 'C38 H50 Br4 N10 O6 Zn2'
_chemical_formula_weight 1193.26
_chemical_name_systematic
;
?
;
_space_group_IT_number 14
_symmetry_cell_setting monoclinic
_symmetry_space_group_name_Hall '-P 2yn'
_symmetry_space_group_name_H-M 'P 1 21/n 1'
_atom_sites_solution_hydrogens geom
_atom_sites_solution_primary direct
_atom_sites_solution_secondary difmap
_audit_creation_method SHELXL-97
_cell_angle_alpha 90.00
_cell_angle_beta 99.3210(10)
_cell_angle_gamma 90.00
_cell_formula_units_Z 2
_cell_length_a 7.9082(6)
_cell_length_b 23.8744(16)
_cell_length_c 12.8431(9)
_cell_measurement_reflns_used 5724
_cell_measurement_temperature 293(2)
_cell_measurement_theta_max 23.0125
_cell_measurement_theta_min 2.344
_cell_volume 2392.8(3)
_computing_cell_refinement 'Bruker SMART'
_computing_data_collection 'Bruker SMART'
_computing_data_reduction 'Bruker SHELXTL'
_computing_molecular_graphics 'Bruker SHELXTL'
_computing_publication_material 'Bruker SHELXTL'
_computing_structure_refinement 'SHELXL-97 (Sheldrick, 1997)'
_computing_structure_solution 'SHELXS-97 (Sheldrick, 1990)'
_diffrn_ambient_temperature 293(2)
_diffrn_measured_fraction_theta_full 0.998
_diffrn_measured_fraction_theta_max 0.998
_diffrn_measurement_device_type 'CCD area detector'
_diffrn_measurement_method 'phi and omega scans'
_diffrn_radiation_monochromator graphite
_diffrn_radiation_source 'fine-focus sealed tube'
_diffrn_radiation_type MoK\a
_diffrn_radiation_wavelength 0.71073
_diffrn_reflns_av_R_equivalents 0.0317
_diffrn_reflns_av_sigmaI/netI 0.0313
_diffrn_reflns_limit_h_max 9
_diffrn_reflns_limit_h_min -9
_diffrn_reflns_limit_k_max 29
_diffrn_reflns_limit_k_min -29
_diffrn_reflns_limit_l_max 11
_diffrn_reflns_limit_l_min -15
_diffrn_reflns_number 13442
_diffrn_reflns_theta_full 26.05
_diffrn_reflns_theta_max 26.05
_diffrn_reflns_theta_min 1.71
_exptl_absorpt_coefficient_mu 4.395
_exptl_absorpt_correction_T_max 0.2671
_exptl_absorpt_correction_T_min 0.2048
_exptl_absorpt_correction_type empirical
_exptl_crystal_colour colorless
_exptl_crystal_density_diffrn 1.656
_exptl_crystal_density_method 'not measured'
_exptl_crystal_description parallelepiped
_exptl_crystal_F_000 1192
_exptl_crystal_size_max 0.45
_exptl_crystal_size_mid 0.36
_exptl_crystal_size_min 0.30
_refine_diff_density_max 0.524
_refine_diff_density_min -0.407
_refine_diff_density_rms 0.065
_refine_ls_extinction_method none
_refine_ls_goodness_of_fit_ref 1.060
_refine_ls_hydrogen_treatment constr
_refine_ls_matrix_type full
_refine_ls_number_parameters 271
_refine_ls_number_reflns 4715
_refine_ls_number_restraints 0
_refine_ls_restrained_S_all 1.060
_refine_ls_R_factor_all 0.0432
_refine_ls_R_factor_gt 0.0314
_refine_ls_shift/su_max 0.001
_refine_ls_shift/su_mean 0.000
_refine_ls_structure_factor_coef Fsqd
_refine_ls_weighting_details 'calc w=1/[\s^2^(Fo^2^)+(0.0485P)^2^+0.0000P] where P=(Fo^2^+2Fc^2^)/3'
_refine_ls_weighting_scheme calc
_refine_ls_wR_factor_gt 0.0846
_refine_ls_wR_factor_ref 0.0881
_reflns_number_gt 3684
_reflns_number_total 4715
_reflns_threshold_expression >2sigma(I)
_cod_data_source_file b918484h.txt
_cod_data_source_block 5
_cod_depositor_comments
;
The following automatic conversions were performed:

'_symmetry_cell_setting' value 'Monoclinic' changed to 'monoclinic'
according to /home/saulius/struct/CIF-dictionaries/cif_core.dic
dictionary named 'cif_core.dic' version 2.4.2 from 2011-04-26.

Automatic conversion script
Id: cif_fix_values 1891 2012-01-12 08:04:46Z andrius 
;
_cod_original_sg_symbol_H-M P2(1)/n
_cod_database_code 7212032

loop_
_symmetry_equiv_pos_as_xyz
'x, y, z'
'-x+1/2, y+1/2, -z+1/2'
'-x, -y, -z'
'x-1/2, -y-1/2, z-1/2'

loop_
_atom_site_label
_atom_site_type_symbol
_atom_site_fract_x
_atom_site_fract_y
_atom_site_fract_z
_atom_site_U_iso_or_equiv
_atom_site_adp_type
_atom_site_occupancy
_atom_site_symmetry_multiplicity
_atom_site_calc_flag
_atom_site_refinement_flags
Zn Zn 0.56917(4) 0.178921(14) 0.74735(3) 0.04102(11) Uani 1 1 d .
Br1 Br 0.86520(4) 0.159817(14) 0.75451(3) 0.05903(13) Uani 1 1 d .
Br2 Br 0.46212(5) 0.261537(14) 0.66177(3) 0.06056(13) Uani 1 1 d .
O1 O -0.1225(3) -0.01036(10) 0.6275(2) 0.0687(7) Uani 1 1 d .
O2 O -0.6353(3) -0.13146(10) 0.69983(18) 0.0617(6) Uani 1 1 d .
O3 O 0.2384(10) -0.0181(4) 0.9095(5) 0.243(4) Uani 1 1 d .
N1 N 0.4376(3) 0.11001(10) 0.69012(19) 0.0414(6) Uani 1 1 d .
N2 N 0.1530(3) -0.03735(10) 0.6291(2) 0.0448(6) Uani 1 1 d .
H2NA H 0.2141 -0.0663 0.6209 0.054 Uiso 1 1 calc R
N3 N -0.4820(3) -0.20219(11) 0.7828(2) 0.0480(6) Uani 1 1 d .
H3NA H -0.4209 -0.2307 0.7717 0.058 Uiso 1 1 calc R
N4 N -0.5273(3) -0.18384(10) 1.09980(19) 0.0431(6) Uani 1 1 d .
N5 N 0.1895(5) 0.05020(17) 1.0282(4) 0.0928(12) Uani 1 1 d .
C1 C 0.5105(4) 0.06055(13) 0.6722(2) 0.0461(7) Uani 1 1 d .
H1A H 0.6288 0.0590 0.6761 0.055 Uiso 1 1 calc R
C2 C 0.4177(4) 0.01264(12) 0.6486(3) 0.0480(8) Uani 1 1 d .
H2A H 0.4730 -0.0202 0.6345 0.058 Uiso 1 1 calc R
C3 C 0.2419(4) 0.01273(12) 0.6454(2) 0.0400(7) Uani 1 1 d .
C4 C 0.1644(4) 0.06374(13) 0.6597(3) 0.0466(7) Uani 1 1 d .
H4A H 0.0460 0.0665 0.6542 0.056 Uiso 1 1 calc R
C5 C 0.2670(4) 0.11001(13) 0.6821(3) 0.0478(8) Uani 1 1 d .
H5A H 0.2138 0.1438 0.6924 0.057 Uiso 1 1 calc R
C6 C -0.0184(4) -0.04696(13) 0.6241(2) 0.0456(7) Uani 1 1 d .
C7 C -0.0659(4) -0.10857(13) 0.6134(3) 0.0478(7) Uani 1 1 d .
H7A H -0.0312 -0.1232 0.5496 0.057 Uiso 1 1 calc R
H7B H -0.0030 -0.1289 0.6728 0.057 Uiso 1 1 calc R
C8 C -0.2553(4) -0.11900(12) 0.6092(2) 0.0440(7) Uani 1 1 d .
H8A H -0.3187 -0.0976 0.5514 0.053 Uiso 1 1 calc R
H8B H -0.2893 -0.1059 0.6742 0.053 Uiso 1 1 calc R
C9 C -0.3010(4) -0.18031(12) 0.5942(2) 0.0424(7) Uani 1 1 d .
H9A H -0.2324 -0.2018 0.6498 0.051 Uiso 1 1 calc R
H9B H -0.2722 -0.1928 0.5274 0.051 Uiso 1 1 calc R
C10 C -0.4906(4) -0.19222(13) 0.5957(2) 0.0452(7) Uani 1 1 d .
H10A H -0.5591 -0.1739 0.5358 0.054 Uiso 1 1 calc R
H10B H -0.5108 -0.2322 0.5886 0.054 Uiso 1 1 calc R
C11 C -0.5464(4) -0.17212(12) 0.6953(2) 0.0416(7) Uani 1 1 d .
C12 C -0.5001(4) -0.19373(12) 0.8877(2) 0.0419(7) Uani 1 1 d .
C13 C -0.5894(4) -0.14964(13) 0.9221(3) 0.0504(8) Uani 1 1 d .
H13A H -0.6408 -0.1226 0.8754 0.060 Uiso 1 1 calc R
C14 C -0.5998(4) -0.14702(13) 1.0279(3) 0.0529(8) Uani 1 1 d .
H14A H -0.6616 -0.1176 1.0508 0.063 Uiso 1 1 calc R
C15 C -0.4397(4) -0.22577(14) 1.0647(2) 0.0503(8) Uani 1 1 d .
H15A H -0.3880 -0.2521 1.1129 0.060 Uiso 1 1 calc R
C16 C -0.4230(4) -0.23153(14) 0.9620(3) 0.0523(8) Uani 1 1 d .
H16A H -0.3593 -0.2611 0.9414 0.063 Uiso 1 1 calc R
C17 C 0.0994(8) 0.0998(3) 1.0464(6) 0.154(3) Uani 1 1 d .
H17A H 0.0436 0.1147 0.9803 0.230 Uiso 1 1 calc R
H17B H 0.1786 0.1270 1.0812 0.230 Uiso 1 1 calc R
H17C H 0.0152 0.0913 1.0902 0.230 Uiso 1 1 calc R
C18 C 0.2887(9) 0.0170(3) 1.1073(5) 0.162(3) Uani 1 1 d .
H18A H 0.3348 -0.0146 1.0750 0.244 Uiso 1 1 calc R
H18B H 0.2175 0.0040 1.1562 0.244 Uiso 1 1 calc R
H18C H 0.3809 0.0390 1.1442 0.244 Uiso 1 1 calc R
C19 C 0.1812(11) 0.0306(4) 0.9313(6) 0.172(4) Uani 1 1 d .
H19A H 0.1312 0.0530 0.8756 0.206 Uiso 1 1 calc R

loop_
_atom_site_aniso_label
_atom_site_aniso_U_11
_atom_site_aniso_U_22
_atom_site_aniso_U_33
_atom_site_aniso_U_23
_atom_site_aniso_U_13
_atom_site_aniso_U_12
Zn 0.0430(2) 0.0373(2) 0.0443(2) -0.00369(15) 0.01192(15) -0.00078(14)
Br1 0.0454(2) 0.0466(2) 0.0898(3) 0.00108(17) 0.02507(17) 0.00321(14)
Br2 0.0816(3) 0.0450(2) 0.0514(2) -0.00048(15) -0.00029(17) 0.01043(17)
O1 0.0435(13) 0.0423(13) 0.120(2) -0.0018(14) 0.0124(13) 0.0037(11)
O2 0.0724(16) 0.0571(15) 0.0580(15) 0.0133(12) 0.0174(12) 0.0276(12)
O3 0.300(9) 0.260(8) 0.184(6) -0.024(5) 0.081(5) 0.119(7)
N1 0.0409(14) 0.0372(14) 0.0466(15) -0.0025(11) 0.0087(11) 0.0014(10)
N2 0.0389(14) 0.0313(13) 0.0637(17) 0.0011(12) 0.0070(12) 0.0037(10)
N3 0.0580(16) 0.0455(15) 0.0434(15) 0.0034(12) 0.0165(12) 0.0170(12)
N4 0.0458(15) 0.0417(14) 0.0441(15) 0.0003(12) 0.0140(11) 0.0045(11)
N5 0.094(3) 0.084(3) 0.092(3) 0.008(2) -0.008(2) 0.008(2)
C1 0.0376(16) 0.0413(17) 0.059(2) -0.0025(15) 0.0060(14) 0.0057(13)
C2 0.0425(17) 0.0314(16) 0.071(2) -0.0041(15) 0.0113(15) 0.0060(13)
C3 0.0413(16) 0.0361(16) 0.0425(17) 0.0028(13) 0.0066(12) 0.0004(12)
C4 0.0390(17) 0.0390(17) 0.063(2) -0.0004(15) 0.0104(14) 0.0019(13)
C5 0.0454(18) 0.0374(17) 0.062(2) -0.0055(15) 0.0125(15) 0.0057(13)
C6 0.0441(18) 0.0392(17) 0.0521(19) 0.0048(14) 0.0030(14) -0.0014(14)
C7 0.0454(18) 0.0388(17) 0.058(2) 0.0035(15) 0.0052(14) -0.0005(13)
C8 0.0435(17) 0.0422(17) 0.0462(18) 0.0019(13) 0.0070(13) -0.0017(13)
C9 0.0455(18) 0.0422(17) 0.0402(17) -0.0023(13) 0.0089(13) -0.0032(13)
C10 0.0464(18) 0.0471(18) 0.0412(17) -0.0001(14) 0.0048(13) -0.0055(14)
C11 0.0395(17) 0.0387(17) 0.0459(18) 0.0031(13) 0.0051(13) -0.0031(13)
C12 0.0421(17) 0.0398(16) 0.0461(18) 0.0008(13) 0.0140(13) 0.0032(13)
C13 0.061(2) 0.0423(18) 0.050(2) 0.0027(14) 0.0144(15) 0.0119(15)
C14 0.065(2) 0.0413(18) 0.056(2) -0.0048(15) 0.0183(16) 0.0126(15)
C15 0.056(2) 0.0503(19) 0.0464(19) 0.0069(15) 0.0127(15) 0.0136(15)
C16 0.062(2) 0.049(2) 0.0487(19) 0.0042(15) 0.0183(16) 0.0228(16)
C17 0.128(5) 0.097(5) 0.221(8) -0.025(5) -0.017(5) 0.026(4)
C18 0.185(8) 0.178(7) 0.107(5) 0.030(5) -0.026(5) 0.002(6)
C19 0.184(8) 0.236(10) 0.099(5) 0.002(6) 0.035(5) 0.079(7)

loop_
_atom_type_symbol
_atom_type_description
_atom_type_scat_dispersion_real
_atom_type_scat_dispersion_imag
_atom_type_scat_source
C C 0.0033 0.0016 'International Tables Vol C Tables 4.2.6.8 and 6.1.1.4'
H H 0.0000 0.0000 'International Tables Vol C Tables 4.2.6.8 and 6.1.1.4'
N N 0.0061 0.0033 'International Tables Vol C Tables 4.2.6.8 and 6.1.1.4'
O O 0.0106 0.0060 'International Tables Vol C Tables 4.2.6.8 and 6.1.1.4'
Zn Zn 0.2839 1.4301 'International Tables Vol C Tables 4.2.6.8 and 6.1.1.4'
Br Br -0.2901 2.4595 'International Tables Vol C Tables 4.2.6.8 and 6.1.1.4'

loop_
_geom_angle_atom_site_label_1
_geom_angle_atom_site_label_2
_geom_angle_atom_site_label_3
_geom_angle
_geom_angle_site_symmetry_1
_geom_angle_site_symmetry_3
N1 Zn N4 104.00(10) . 3_557
N1 Zn Br2 112.85(7) . .
N4 Zn Br2 107.38(7) 3_557 .
N1 Zn Br1 107.73(7) . .
N4 Zn Br1 106.61(7) 3_557 .
Br2 Zn Br1 117.282(19) . .
C5 N1 C1 116.1(3) . .
C5 N1 Zn 118.84(19) . .
C1 N1 Zn 124.4(2) . .
C6 N2 C3 128.8(2) . .
C6 N2 H2NA 115.6 . .
C3 N2 H2NA 115.6 . .
C11 N3 C12 129.7(3) . .
C11 N3 H3NA 115.1 . .
C12 N3 H3NA 115.1 . .
C14 N4 C15 116.6(3) . .
C14 N4 Zn 120.5(2) . 3_557
C15 N4 Zn 122.7(2) . 3_557
C19 N5 C17 120.1(6) . .
C19 N5 C18 114.4(6) . .
C17 N5 C18 125.5(6) . .
N1 C1 C2 122.8(3) . .
N1 C1 H1A 118.6 . .
C2 C1 H1A 118.6 . .
C1 C2 C3 120.4(3) . .
C1 C2 H2A 119.8 . .
C3 C2 H2A 119.8 . .
C2 C3 N2 119.1(3) . .
C2 C3 C4 117.4(3) . .
N2 C3 C4 123.5(3) . .
C5 C4 C3 118.3(3) . .
C5 C4 H4A 120.8 . .
C3 C4 H4A 120.8 . .
N1 C5 C4 124.8(3) . .
N1 C5 H5A 117.6 . .
C4 C5 H5A 117.6 . .
O1 C6 N2 123.7(3) . .
O1 C6 C7 123.0(3) . .
N2 C6 C7 113.3(3) . .
C8 C7 C6 113.1(3) . .
C8 C7 H7A 109.0 . .
C6 C7 H7A 109.0 . .
C8 C7 H7B 109.0 . .
C6 C7 H7B 109.0 . .
H7A C7 H7B 107.8 . .
C7 C8 C9 112.3(2) . .
C7 C8 H8A 109.1 . .
C9 C8 H8A 109.1 . .
C7 C8 H8B 109.1 . .
C9 C8 H8B 109.1 . .
H8A C8 H8B 107.9 . .
C8 C9 C10 113.1(3) . .
C8 C9 H9A 109.0 . .
C10 C9 H9A 109.0 . .
C8 C9 H9B 109.0 . .
C10 C9 H9B 109.0 . .
H9A C9 H9B 107.8 . .
C11 C10 C9 112.1(2) . .
C11 C10 H10A 109.2 . .
C9 C10 H10A 109.2 . .
C11 C10 H10B 109.2 . .
C9 C10 H10B 109.2 . .
H10A C10 H10B 107.9 . .
O2 C11 N3 121.8(3) . .
O2 C11 C10 123.7(3) . .
N3 C11 C10 114.4(3) . .
C13 C12 C16 117.9(3) . .
C13 C12 N3 124.0(3) . .
C16 C12 N3 118.1(3) . .
C14 C13 C12 117.9(3) . .
C14 C13 H13A 121.1 . .
C12 C13 H13A 121.1 . .
N4 C14 C13 124.4(3) . .
N4 C14 H14A 117.8 . .
C13 C14 H14A 117.8 . .
N4 C15 C16 122.9(3) . .
N4 C15 H15A 118.6 . .
C16 C15 H15A 118.6 . .
C15 C16 C12 120.3(3) . .
C15 C16 H16A 119.8 . .
C12 C16 H16A 119.8 . .
N5 C17 H17A 109.5 . .
N5 C17 H17B 109.5 . .
H17A C17 H17B 109.5 . .
N5 C17 H17C 109.5 . .
H17A C17 H17C 109.5 . .
H17B C17 H17C 109.5 . .
N5 C18 H18A 109.5 . .
N5 C18 H18B 109.5 . .
H18A C18 H18B 109.5 . .
N5 C18 H18C 109.5 . .
H18A C18 H18C 109.5 . .
H18B C18 H18C 109.5 . .
O3 C19 N5 123.8(8) . .
O3 C19 H19A 118.1 . .
N5 C19 H19A 118.1 . .

loop_
_geom_bond_atom_site_label_1
_geom_bond_atom_site_label_2
_geom_bond_distance
_geom_bond_site_symmetry_2
Zn N1 2.021(2) .
Zn N4 2.046(2) 3_557
Zn Br2 2.3481(5) .
Zn Br1 2.3722(5) .
O1 C6 1.207(4) .
O2 C11 1.205(4) .
O3 C19 1.294(9) .
N1 C5 1.336(4) .
N1 C1 1.350(4) .
N2 C6 1.366(4) .
N2 C3 1.386(4) .
N2 H2NA 0.8600 .
N3 C11 1.362(4) .
N3 C12 1.391(4) .
N3 H3NA 0.8600 .
N4 C14 1.336(4) .
N4 C15 1.336(4) .
N4 Zn 2.046(2) 3_557
N5 C19 1.321(8) .
N5 C17 1.421(7) .
N5 C18 1.421(6) .
C1 C2 1.366(4) .
C1 H1A 0.9300 .
C2 C3 1.384(4) .
C2 H2A 0.9300 .
C3 C4 1.389(4) .
C4 C5 1.373(4) .
C4 H4A 0.9300 .
C5 H5A 0.9300 .
C6 C7 1.519(4) .
C7 C8 1.511(4) .
C7 H7A 0.9700 .
C7 H7B 0.9700 .
C8 C9 1.512(4) .
C8 H8A 0.9700 .
C8 H8B 0.9700 .
C9 C10 1.530(4) .
C9 H9A 0.9700 .
C9 H9B 0.9700 .
C10 C11 1.498(4) .
C10 H10A 0.9700 .
C10 H10B 0.9700 .
C12 C13 1.380(4) .
C12 C16 1.382(4) .
C13 C14 1.375(5) .
C13 H13A 0.9300 .
C14 H14A 0.9300 .
C15 C16 1.354(4) .
C15 H15A 0.9300 .
C16 H16A 0.9300 .
C17 H17A 0.9600 .
C17 H17B 0.9600 .
C17 H17C 0.9600 .
C18 H18A 0.9600 .
C18 H18B 0.9600 .
C18 H18C 0.9600 .
C19 H19A 0.9300 .
